data_4122205
loop_
_publ_author_name
'Peng, Hai-Yan'
'Lam, Chi-Keung'
'Mak, Thomas C. W.'
'Cai, Zongwei'
'Ma, Wai-Tang'
'Li, Yu-Xue'
'Wong, Henry N. C.'

_publ_section_title
;
 Chiral rodlike platinum complexes, double helical chains, and potential
 asymmetric hydrogenation ligand based on &quot;linear&quot; building
 blocks: 1,8,9,16-tetrahydroxytetraphenylene and
 1,8,9,16-tetrakis(diphenylphosphino)tetraphenylene.
;
_journal_issue 26
_journal_name_full 'Journal of the American Chemical Society'
_journal_page_first 9603
_journal_page_last 9611
_journal_paper_doi 10.1021/ja051013l
_journal_volume 127
_journal_year 2005
_chemical_formula_sum 'C32 H22 N4 O4'
_chemical_formula_weight 526.54
_chemical_name_systematic
; 
 ? 
;
_space_group_IT_number 2
_symmetry_cell_setting triclinic
_symmetry_space_group_name_Hall '-P 1'
_symmetry_space_group_name_H-M 'P -1'
_atom_sites_solution_hydrogens geom
_atom_sites_solution_primary direct
_atom_sites_solution_secondary difmap
_audit_creation_method SHELXL-97
_cell_angle_alpha 100.051(4)
_cell_angle_beta 91.247(4)
_cell_angle_gamma 98.309(4)
_cell_formula_units_Z 2
_cell_length_a 9.4368(16)
_cell_length_b 9.9806(17)
_cell_length_c 13.572(2)
_cell_measurement_reflns_used 918
_cell_measurement_temperature 293(2)
_cell_measurement_theta_max 43.797
_cell_measurement_theta_min 4.367
_cell_volume 1244.0(4)
_computing_cell_refinement 'Bruker SMART'
_computing_data_collection 'Bruker SMART'
_computing_data_reduction 'Bruker SHELXTL'
_computing_molecular_graphics 'Bruker SHELXTL'
_computing_publication_material 'Bruker SHELXTL'
_computing_structure_refinement 'SHELXL-97 (Sheldrick, 1997)'
_computing_structure_solution 'SHELXS-97 (Sheldrick, 1990)'
_diffrn_ambient_temperature 293(2)
_diffrn_measured_fraction_theta_full 0.973
_diffrn_measured_fraction_theta_max 0.973
_diffrn_measurement_device_type 'CCD area detector'
_diffrn_measurement_method 'phi and omega scans'
_diffrn_radiation_monochromator graphite
_diffrn_radiation_source 'fine-focus sealed tube'
_diffrn_radiation_type MoK\a
_diffrn_radiation_wavelength 0.71073
_diffrn_reflns_av_R_equivalents 0.0543
_diffrn_reflns_av_sigmaI/netI 0.1350
_diffrn_reflns_limit_h_max 12
_diffrn_reflns_limit_h_min -10
_diffrn_reflns_limit_k_max 12
_diffrn_reflns_limit_k_min -11
_diffrn_reflns_limit_l_max 17
_diffrn_reflns_limit_l_min -17
_diffrn_reflns_number 7386
_diffrn_reflns_theta_full 26.99
_diffrn_reflns_theta_max 26.99
_diffrn_reflns_theta_min 2.10
_exptl_absorpt_coefficient_mu 0.095
_exptl_absorpt_correction_T_max 1.00000
_exptl_absorpt_correction_T_min 0.65432
_exptl_absorpt_correction_type empirical
_exptl_crystal_colour colorless
_exptl_crystal_density_diffrn 1.406
_exptl_crystal_density_method 'not measured'
_exptl_crystal_F_000 548
_exptl_crystal_size_max 0.404
_exptl_crystal_size_mid 0.303
_exptl_crystal_size_min 0.202
_refine_diff_density_max 0.294
_refine_diff_density_min -0.195
_refine_diff_density_rms 0.052
_refine_ls_extinction_coef 0.0063(14)
_refine_ls_extinction_expression Fc^*^=kFc[1+0.001xFc^2^\l^3^/sin(2\q)]^-1/4^
_refine_ls_extinction_method SHELXL
_refine_ls_goodness_of_fit_ref 0.898
_refine_ls_hydrogen_treatment mixed
_refine_ls_matrix_type full
_refine_ls_number_parameters 450
_refine_ls_number_reflns 5279
_refine_ls_number_restraints 0
_refine_ls_restrained_S_all 0.898
_refine_ls_R_factor_all 0.1212
_refine_ls_R_factor_gt 0.0609
_refine_ls_shift/su_max 0.003
_refine_ls_shift/su_mean 0.000
_refine_ls_structure_factor_coef Fsqd
_refine_ls_weighting_details 'calc w=1/[\s^2^(Fo^2^)+(0.0455P)^2^+0.0000P] where P=(Fo^2^+2Fc^2^)/3'
_refine_ls_weighting_scheme calc
_refine_ls_wR_factor_gt 0.1373
_refine_ls_wR_factor_ref 0.1529
_reflns_number_gt 2422
_reflns_number_total 5279
_reflns_threshold_expression >2sigma(I)
_cod_data_source_file ja051013lsi20050205_011759.cif
_cod_data_source_block cd23226
_cod_depositor_comments
;
The following automatic conversions were performed:

'_symmetry_cell_setting' value 'Triclinic' changed to 'triclinic'
according to
/usr/data/users/saulius/automatic-downloads/retrospective/ACS/lib/dictionaries/cif_core.dic
dictionary named 'cif_core.dic' version 2.4.2 from 2011-04-26.

Automatic conversion script
Id: cif_fix_values 2281 2013-09-26 08:29:07Z andrius 
;
_cod_original_sg_symbol_H-M P-1
_cod_database_code 4122205

loop_
_symmetry_equiv_pos_as_xyz
'x, y, z'
'-x, -y, -z'

loop_
_atom_site_label
_atom_site_type_symbol
_atom_site_fract_x
_atom_site_fract_y
_atom_site_fract_z
_atom_site_U_iso_or_equiv
_atom_site_adp_type
_atom_site_occupancy
_atom_site_symmetry_multiplicity
_atom_site_calc_flag
O1 O 0.4028(3) 0.6907(3) 0.67898(18) 0.0419(7) Uani 1 1 d
O2 O -0.3350(3) 0.8684(3) 0.76231(19) 0.0456(7) Uani 1 1 d
O3 O -0.3468(2) 0.5648(3) 0.6821(2) 0.0424(7) Uani 1 1 d
O4 O 0.4155(2) 0.9405(3) 0.85264(17) 0.0370(6) Uani 1 1 d
N1 N 0.2855(4) 0.6534(4) 0.1201(3) 0.0716(11) Uani 1 1 d
N2 N 0.3829(3) 0.7680(3) -0.0071(2) 0.0535(9) Uani 1 1 d
N3 N 0.6216(4) 0.2882(4) 0.6108(3) 0.0612(10) Uani 1 1 d
N4 N 0.7630(4) 0.1224(4) 0.6403(3) 0.0781(12) Uani 1 1 d
C1 C 0.3005(3) 0.6354(3) 0.7361(2) 0.0284(8) Uani 1 1 d
C2 C 0.3013(4) 0.5058(4) 0.7603(3) 0.0354(9) Uani 1 1 d
C3 C 0.1949(4) 0.4526(4) 0.8169(3) 0.0412(9) Uani 1 1 d
C4 C 0.0860(4) 0.5261(4) 0.8477(3) 0.0380(9) Uani 1 1 d
C5 C -0.0481(4) 0.7725(4) 0.9611(3) 0.0434(10) Uani 1 1 d
C6 C -0.1539(4) 0.8463(4) 0.9972(3) 0.0466(10) Uani 1 1 d
C7 C -0.2493(4) 0.8824(4) 0.9320(3) 0.0411(9) Uani 1 1 d
C8 C -0.2417(3) 0.8410(3) 0.8299(3) 0.0347(8) Uani 1 1 d
C9 C -0.2348(3) 0.6205(4) 0.6288(3) 0.0360(9) Uani 1 1 d
C10 C -0.2314(4) 0.5738(4) 0.5269(3) 0.0472(10) Uani 1 1 d
C11 C -0.1187(4) 0.6280(5) 0.4752(3) 0.0527(11) Uani 1 1 d
C12 C -0.0137(4) 0.7289(4) 0.5245(3) 0.0431(10) Uani 1 1 d
C13 C 0.1163(4) 1.0120(4) 0.6489(3) 0.0397(9) Uani 1 1 d
C14 C 0.2293(4) 1.1113(4) 0.6874(3) 0.0438(10) Uani 1 1 d
C15 C 0.3272(4) 1.0855(4) 0.7550(3) 0.0397(9) Uani 1 1 d
C16 C 0.3122(3) 0.9581(3) 0.7838(2) 0.0304(8) Uani 1 1 d
C17 C 0.3003(5) 0.7565(5) 0.0705(3) 0.0576(12) Uani 1 1 d
C18 C 0.4603(4) 0.6666(4) -0.0330(3) 0.0487(10) Uani 1 1 d
C19 C 0.4560(4) 0.5550(4) 0.0160(3) 0.0426(9) Uani 1 1 d
C20 C 0.3611(5) 0.5547(5) 0.0907(3) 0.0610(12) Uani 1 1 d
C21 C 0.7305(6) 0.2483(5) 0.6518(4) 0.0650(13) Uani 1 1 d
C22 C 0.5321(5) 0.1906(4) 0.5505(4) 0.0592(12) Uani 1 1 d
C23 C 0.5501(4) 0.0541(4) 0.5327(3) 0.0476(10) Uani 1 1 d
C24 C 0.6706(6) 0.0267(5) 0.5810(4) 0.0697(14) Uani 1 1 d
C1A C 0.1934(3) 0.7126(3) 0.7685(2) 0.0283(8) Uani 1 1 d
C4A C 0.0834(3) 0.6555(3) 0.8231(2) 0.0303(8) Uani 1 1 d
C5B C -0.0345(3) 0.7341(3) 0.8586(2) 0.0318(8) Uani 1 1 d
C8B C -0.1329(3) 0.7657(3) 0.7916(2) 0.0306(8) Uani 1 1 d
C9C C -0.1283(3) 0.7202(3) 0.6815(2) 0.0300(8) Uani 1 1 d
C12C C -0.0167(3) 0.7758(3) 0.6275(2) 0.0326(8) Uani 1 1 d
C13D C 0.1003(3) 0.8838(3) 0.6763(2) 0.0304(8) Uani 1 1 d
C16D C 0.2001(3) 0.8539(3) 0.7440(2) 0.0292(8) Uani 1 1 d
H1 H 0.376(3) 0.455(3) 0.743(2) 0.034(9) Uiso 1 1 d
H2 H 0.194(3) 0.359(3) 0.833(2) 0.045(10) Uiso 1 1 d
H3 H 0.005(3) 0.485(3) 0.885(2) 0.034(9) Uiso 1 1 d
H4 H 0.018(3) 0.745(3) 1.004(2) 0.025(8) Uiso 1 1 d
H5 H -0.156(3) 0.874(3) 1.066(2) 0.052(11) Uiso 1 1 d
H6 H -0.327(3) 0.932(3) 0.958(2) 0.034(9) Uiso 1 1 d
H7 H -0.303(4) 0.491(4) 0.492(3) 0.074(13) Uiso 1 1 d
H8 H -0.114(3) 0.599(3) 0.407(2) 0.046(10) Uiso 1 1 d
H9 H 0.068(3) 0.774(3) 0.484(2) 0.039(9) Uiso 1 1 d
H10 H 0.042(3) 1.028(3) 0.597(2) 0.030(8) Uiso 1 1 d
H11 H 0.248(3) 1.194(3) 0.668(2) 0.029(9) Uiso 1 1 d
H12 H 0.401(3) 1.160(3) 0.781(2) 0.037(9) Uiso 1 1 d
H13 H 0.482(4) 0.662(4) 0.680(3) 0.074(15) Uiso 1 1 d
H14 H -0.405(4) 0.896(4) 0.791(3) 0.072(15) Uiso 1 1 d
H15 H -0.377(4) 0.485(4) 0.655(3) 0.057(14) Uiso 1 1 d
H16 H 0.394(4) 0.868(4) 0.892(3) 0.094(16) Uiso 1 1 d
H17 H 0.254(4) 0.837(4) 0.102(2) 0.057(12) Uiso 1 1 d
H18 H 0.529(4) 0.663(4) -0.093(3) 0.102(16) Uiso 1 1 d
H19 H 0.342(4) 0.474(4) 0.122(3) 0.082(14) Uiso 1 1 d
H20 H 0.786(4) 0.319(4) 0.692(3) 0.057(13) Uiso 1 1 d
H21 H 0.447(5) 0.213(5) 0.514(3) 0.101(17) Uiso 1 1 d
H22 H 0.685(3) -0.061(4) 0.577(2) 0.040(10) Uiso 1 1 d

loop_
_atom_site_aniso_label
_atom_site_aniso_U_11
_atom_site_aniso_U_22
_atom_site_aniso_U_33
_atom_site_aniso_U_23
_atom_site_aniso_U_13
_atom_site_aniso_U_12
O1 0.0307(15) 0.0412(16) 0.0562(17) 0.0107(13) 0.0128(13) 0.0095(12)
O2 0.0314(15) 0.0561(18) 0.0516(16) 0.0048(13) 0.0039(13) 0.0200(13)
O3 0.0285(15) 0.0347(17) 0.0598(17) 0.0004(14) 0.0103(12) -0.0009(12)
O4 0.0313(14) 0.0408(16) 0.0388(14) 0.0080(12) -0.0027(11) 0.0043(11)
N1 0.088(3) 0.075(3) 0.064(2) 0.031(2) 0.024(2) 0.028(2)
N2 0.052(2) 0.050(2) 0.058(2) 0.0136(18) -0.0040(18) 0.0018(17)
N3 0.064(3) 0.040(2) 0.074(3) 0.000(2) 0.020(2) 0.002(2)
N4 0.097(3) 0.061(3) 0.075(3) 0.007(2) -0.015(2) 0.015(2)
C1 0.0256(18) 0.029(2) 0.0286(18) 0.0012(15) -0.0012(15) 0.0013(14)
C2 0.032(2) 0.034(2) 0.040(2) 0.0011(17) -0.0004(17) 0.0103(17)
C3 0.048(2) 0.031(2) 0.048(2) 0.0146(19) -0.0011(19) 0.0081(18)
C4 0.036(2) 0.038(2) 0.043(2) 0.0152(18) 0.0074(18) 0.0051(17)
C5 0.040(2) 0.057(3) 0.035(2) 0.0105(19) 0.0048(18) 0.0092(19)
C6 0.045(2) 0.058(3) 0.035(2) -0.001(2) 0.0096(19) 0.012(2)
C7 0.033(2) 0.038(2) 0.050(2) 0.0005(19) 0.0132(19) 0.0048(17)
C8 0.0231(19) 0.035(2) 0.045(2) 0.0051(17) 0.0012(16) 0.0038(15)
C9 0.029(2) 0.036(2) 0.044(2) 0.0073(18) 0.0028(17) 0.0066(16)
C10 0.048(3) 0.050(3) 0.039(2) 0.000(2) -0.0073(19) 0.002(2)
C11 0.057(3) 0.068(3) 0.030(2) 0.005(2) -0.002(2) 0.006(2)
C12 0.041(2) 0.054(3) 0.034(2) 0.0105(19) 0.0055(18) 0.0042(19)
C13 0.039(2) 0.039(2) 0.046(2) 0.0167(19) 0.0033(18) 0.0104(18)
C14 0.050(3) 0.033(2) 0.053(3) 0.020(2) 0.011(2) 0.0073(19)
C15 0.037(2) 0.033(2) 0.045(2) 0.0011(18) 0.0040(18) -0.0027(18)
C16 0.0270(19) 0.031(2) 0.0343(19) 0.0058(16) 0.0058(15) 0.0065(15)
C17 0.055(3) 0.064(3) 0.054(3) 0.010(3) -0.002(2) 0.009(2)
C18 0.046(3) 0.050(3) 0.047(3) 0.012(2) -0.003(2) -0.006(2)
C19 0.044(2) 0.051(3) 0.034(2) 0.0165(19) -0.0026(18) -0.0016(17)
C20 0.080(3) 0.063(3) 0.051(3) 0.028(2) 0.019(2) 0.019(3)
C21 0.084(4) 0.052(3) 0.054(3) 0.001(3) 0.019(3) 0.002(3)
C22 0.065(3) 0.038(3) 0.074(3) 0.007(2) 0.013(3) 0.008(2)
C23 0.062(3) 0.039(3) 0.043(2) 0.0111(18) 0.024(2) 0.005(2)
C24 0.101(4) 0.044(3) 0.067(3) 0.008(3) 0.002(3) 0.023(3)
C1A 0.0252(18) 0.0285(19) 0.0304(18) 0.0034(15) -0.0007(14) 0.0042(14)
C4A 0.0285(19) 0.034(2) 0.0280(18) 0.0067(15) -0.0005(14) 0.0036(15)
C5B 0.0268(19) 0.035(2) 0.0332(19) 0.0053(16) 0.0033(15) 0.0019(15)
C8B 0.0247(18) 0.030(2) 0.0368(19) 0.0069(16) 0.0056(15) 0.0030(15)
C9C 0.0274(19) 0.028(2) 0.0355(19) 0.0052(16) -0.0012(15) 0.0087(15)
C12C 0.0284(19) 0.037(2) 0.035(2) 0.0118(17) 0.0001(15) 0.0085(16)
C13D 0.0248(18) 0.034(2) 0.0341(19) 0.0096(16) 0.0068(15) 0.0052(15)
C16D 0.0269(19) 0.032(2) 0.0303(18) 0.0084(15) 0.0093(15) 0.0051(15)

loop_
_atom_type_symbol
_atom_type_description
_atom_type_scat_dispersion_real
_atom_type_scat_dispersion_imag
_atom_type_scat_source
C C 0.0033 0.0016 'International Tables Vol C Tables 4.2.6.8 and 6.1.1.4'
H H 0.0000 0.0000 'International Tables Vol C Tables 4.2.6.8 and 6.1.1.4'
N N 0.0061 0.0033 'International Tables Vol C Tables 4.2.6.8 and 6.1.1.4'
O O 0.0106 0.0060 'International Tables Vol C Tables 4.2.6.8 and 6.1.1.4'

loop_
_geom_angle_atom_site_label_1
_geom_angle_atom_site_label_2
_geom_angle_atom_site_label_3
_geom_angle
_geom_angle_site_symmetry_3
C1 O1 H13 116(3) .
C8 O2 H14 110(3) .
C9 O3 H15 110(3) .
C16 O4 H16 119(2) .
C20 N1 C17 116.2(4) .
C18 N2 C17 115.5(4) .
C21 N3 C22 116.4(4) .
C21 N4 C24 114.9(4) .
O1 C1 C2 121.6(3) .
O1 C1 C1A 117.6(3) .
C2 C1 C1A 120.8(3) .
C3 C2 C1 119.9(3) .
C3 C2 H1 118.2(19) .
C1 C2 H1 121.8(19) .
C4 C3 C2 120.3(4) .
C4 C3 H2 119.4(18) .
C2 C3 H2 120.3(18) .
C3 C4 C4A 120.3(3) .
C3 C4 H3 120.4(17) .
C4A C4 H3 119.1(17) .
C6 C5 C5B 120.9(4) .
C6 C5 H4 121.9(17) .
C5B C5 H4 117.2(17) .
C5 C6 C7 120.2(4) .
C5 C6 H5 118(2) .
C7 C6 H5 121(2) .
C6 C7 C8 120.1(3) .
C6 C7 H6 120.0(17) .
C8 C7 H6 119.8(17) .
O2 C8 C7 123.0(3) .
O2 C8 C8B 116.6(3) .
C7 C8 C8B 120.3(3) .
C10 C9 C9C 122.2(3) .
C10 C9 O3 119.5(3) .
C9C C9 O3 118.3(3) .
C9 C10 C11 119.0(4) .
C9 C10 H7 121(2) .
C11 C10 H7 120(2) .
C12 C11 C10 120.2(4) .
C12 C11 H8 119(2) .
C10 C11 H8 121(2) .
C11 C12 C12C 120.9(3) .
C11 C12 H9 119.6(16) .
C12C C12 H9 119.5(16) .
C14 C13 C13D 120.8(3) .
C14 C13 H10 122.0(17) .
C13D C13 H10 117.2(17) .
C15 C14 C13 120.4(4) .
C15 C14 H11 115.8(19) .
C13 C14 H11 123.7(19) .
C14 C15 C16 119.6(4) .
C14 C15 H12 116.3(19) .
C16 C15 H12 124.1(19) .
C15 C16 O4 116.0(3) .
C15 C16 C16D 121.2(3) .
O4 C16 C16D 122.7(3) .
N1 C17 N2 126.1(4) .
N1 C17 H17 114(2) .
N2 C17 H17 119(2) .
N2 C18 C19 123.2(4) .
N2 C18 H18 123(2) .
C19 C18 H18 114(2) .
C20 C19 C18 114.3(4) .
C20 C19 C19 124.7(4) 2_665
C18 C19 C19 121.0(4) 2_665
N1 C20 C19 124.6(4) .
N1 C20 H19 116(2) .
C19 C20 H19 119(2) .
N3 C21 N4 127.4(5) .
N3 C21 H20 112(2) .
N4 C21 H20 121(3) .
N3 C22 C23 123.0(4) .
N3 C22 H21 121(3) .
C23 C22 H21 116(3) .
C22 C23 C24 114.3(4) .
C22 C23 C23 122.9(5) 2_656
C24 C23 C23 122.8(5) 2_656
N4 C24 C23 124.0(4) .
N4 C24 H22 117(2) .
C23 C24 H22 119(2) .
C1 C1A C4A 118.7(3) .
C1 C1A C16D 118.9(3) .
C4A C1A C16D 122.4(3) .
C4 C4A C1A 120.0(3) .
C4 C4A C5B 119.4(3) .
C1A C4A C5B 120.6(3) .
C5 C5B C8B 119.7(3) .
C5 C5B C4A 118.9(3) .
C8B C5B C4A 121.5(3) .
C5B C8B C8 118.8(3) .
C5B C8B C9C 121.8(3) .
C8 C8B C9C 119.4(3) .
C9 C9C C12C 117.9(3) .
C9 C9C C8B 121.0(3) .
C12C C9C C8B 121.1(3) .
C12 C12C C9C 119.8(3) .
C12 C12C C13D 118.2(3) .
C9C C12C C13D 122.0(3) .
C13 C13D C16D 120.1(3) .
C13 C13D C12C 119.2(3) .
C16D C13D C12C 120.5(3) .
C16 C16D C13D 117.9(3) .
C16 C16D C1A 120.5(3) .
C13D C16D C1A 121.5(3) .

loop_
_geom_bond_atom_site_label_1
_geom_bond_atom_site_label_2
_geom_bond_distance
_geom_bond_site_symmetry_2
O1 C1 1.367(4) .
O1 H13 0.84(4) .
O2 C8 1.346(4) .
O2 H14 0.83(4) .
O3 C9 1.396(4) .
O3 H15 0.82(4) .
O4 C16 1.385(4) .
O4 H16 0.98(4) .
N1 C20 1.310(5) .
N1 C17 1.318(5) .
N2 C18 1.335(5) .
N2 C17 1.335(5) .
N3 C21 1.302(6) .
N3 C22 1.336(5) .
N4 C21 1.321(6) .
N4 C24 1.334(6) .
C1 C2 1.390(4) .
C1 C1A 1.391(4) .
C2 C3 1.379(5) .
C2 H1 0.94(3) .
C3 C4 1.378(5) .
C3 H2 0.99(3) .
C4 C4A 1.393(4) .
C4 H3 1.00(3) .
C5 C6 1.375(5) .
C5 C5B 1.391(4) .
C5 H4 0.94(3) .
C6 C7 1.376(5) .
C6 H5 0.93(3) .
C7 C8 1.382(4) .
C7 H6 0.98(3) .
C8 C8B 1.413(4) .
C9 C10 1.384(5) .
C9 C9C 1.394(4) .
C10 C11 1.384(5) .
C10 H7 1.03(4) .
C11 C12 1.375(5) .
C11 H8 0.93(3) .
C12 C12C 1.397(4) .
C12 H9 1.05(3) .
C13 C14 1.372(5) .
C13 C13D 1.383(5) .
C13 H10 1.03(3) .
C14 C15 1.369(5) .
C14 H11 0.90(3) .
C15 C16 1.384(5) .
C15 H12 0.95(3) .
C16 C16D 1.398(4) .
C17 H17 1.01(3) .
C18 C19 1.389(5) .
C18 H18 1.05(4) .
C19 C20 1.368(5) .
C19 C19 1.482(7) 2_665
C20 H19 0.97(4) .
C21 H20 0.90(4) .
C22 C23 1.377(5) .
C22 H21 1.00(4) .
C23 C24 1.385(6) .
C23 C23 1.477(7) 2_656
C24 H22 0.89(3) .
C1A C4A 1.400(4) .
C1A C16D 1.497(4) .
C4A C5B 1.493(4) .
C5B C8B 1.392(4) .
C8B C9C 1.487(4) .
C9C C12C 1.400(4) .
C12C C13D 1.482(4) .
C13D C16D 1.399(4) .

loop_
_geom_torsion_atom_site_label_1
_geom_torsion_atom_site_label_2
_geom_torsion_atom_site_label_3
_geom_torsion_atom_site_label_4
_geom_torsion
_geom_torsion_site_symmetry_1
_geom_torsion_site_symmetry_4
O1 C1 C2 C3 -179.0(3) . .
C1A C1 C2 C3 0.1(5) . .
C1 C2 C3 C4 1.5(5) . .
C2 C3 C4 C4A -0.8(5) . .
C5B C5 C6 C7 0.6(6) . .
C5 C6 C7 C8 1.9(6) . .
C6 C7 C8 O2 177.4(4) . .
C6 C7 C8 C8B -2.2(5) . .
C9C C9 C10 C11 -0.1(6) . .
O3 C9 C10 C11 -178.9(3) . .
C9 C10 C11 C12 -1.5(6) . .
C10 C11 C12 C12C 1.7(6) . .
C13D C13 C14 C15 -1.0(5) . .
C13 C14 C15 C16 0.5(5) . .
C14 C15 C16 O4 -179.8(3) . .
C14 C15 C16 C16D 1.0(5) . .
C20 N1 C17 N2 1.1(7) . .
C18 N2 C17 N1 -2.5(6) . .
C17 N2 C18 C19 0.5(5) . .
N2 C18 C19 C20 2.5(5) . .
N2 C18 C19 C19 179.8(4) . 2_665
C17 N1 C20 C19 2.5(7) . .
C18 C19 C20 N1 -4.1(6) . .
C19 C19 C20 N1 178.6(5) 2_665 .
C22 N3 C21 N4 0.3(7) . .
C24 N4 C21 N3 -1.3(7) . .
C21 N3 C22 C23 1.1(6) . .
N3 C22 C23 C24 -1.3(6) . .
N3 C22 C23 C23 179.1(4) . 2_656
C21 N4 C24 C23 1.0(7) . .
C22 C23 C24 N4 0.2(6) . .
C23 C23 C24 N4 179.8(4) 2_656 .
O1 C1 C1A C4A 177.0(3) . .
C2 C1 C1A C4A -2.1(4) . .
O1 C1 C1A C16D -3.2(4) . .
C2 C1 C1A C16D 177.6(3) . .
C3 C4 C4A C1A -1.3(5) . .
C3 C4 C4A C5B -179.1(3) . .
C1 C1A C4A C4 2.7(4) . .
C16D C1A C4A C4 -177.0(3) . .
C1 C1A C4A C5B -179.5(3) . .
C16D C1A C4A C5B 0.7(4) . .
C6 C5 C5B C8B -2.7(6) . .
C6 C5 C5B C4A 179.3(4) . .
C4 C4A C5B C5 62.1(4) . .
C1A C4A C5B C5 -115.7(4) . .
C4 C4A C5B C8B -115.9(4) . .
C1A C4A C5B C8B 66.4(4) . .
C5 C5B C8B C8 2.4(5) . .
C4A C5B C8B C8 -179.7(3) . .
C5 C5B C8B C9C -176.5(3) . .
C4A C5B C8B C9C 1.5(5) . .
O2 C8 C8B C5B -179.6(3) . .
C7 C8 C8B C5B 0.1(5) . .
O2 C8 C8B C9C -0.7(5) . .
C7 C8 C8B C9C 178.9(3) . .
C10 C9 C9C C12C 1.4(5) . .
O3 C9 C9C C12C -179.8(3) . .
C10 C9 C9C C8B -178.4(3) . .
O3 C9 C9C C8B 0.4(5) . .
C5B C8B C9C C9 110.8(4) . .
C8 C8B C9C C9 -68.0(4) . .
C5B C8B C9C C12C -69.0(4) . .
C8 C8B C9C C12C 112.2(4) . .
C11 C12 C12C C9C -0.4(5) . .
C11 C12 C12C C13D 179.4(3) . .
C9 C9C C12C C12 -1.1(5) . .
C8B C9C C12C C12 178.7(3) . .
C9 C9C C12C C13D 179.1(3) . .
C8B C9C C12C C13D -1.1(5) . .
C14 C13 C13D C16D -0.1(5) . .
C14 C13 C13D C12C -175.4(3) . .
C12 C12C C13D C13 63.5(4) . .
C9C C12C C13D C13 -116.7(4) . .
C12 C12C C13D C16D -111.9(4) . .
C9C C12C C13D C16D 67.9(4) . .
C15 C16 C16D C13D -2.0(4) . .
O4 C16 C16D C13D 178.9(3) . .
C15 C16 C16D C1A 174.1(3) . .
O4 C16 C16D C1A -5.0(4) . .
C13 C13D C16D C16 1.5(4) . .
C12C C13D C16D C16 176.8(3) . .
C13 C13D C16D C1A -174.6(3) . .
C12C C13D C16D C1A 0.8(4) . .
C1 C1A C16D C16 -64.8(4) . .
C4A C1A C16D C16 115.0(3) . .
C1 C1A C16D C13D 111.2(3) . .
C4A C1A C16D C13D -69.0(4) . .
